data_7709408
loop_
_publ_author_name
'Asano, Shuto'
'Niwa, Ken'
'Sasaki, Takuya'
'Gaida, Nico Alexander'
'Hasegawa, Masashi'

_publ_section_title
;
 High pressure synthesis and the valence state of vanadium ions for the
 novel transition metal pernitride, CuAl2-type VN2
;
_journal_name_full 'Dalton Transactions'
_journal_paper_doi 10.1039/D1DT04310B
_journal_year 2022
_chemical_formula_moiety 'N2 V'
_chemical_formula_sum 'N2 V'
_chemical_formula_weight 78.955
_chemical_name_common VN2
_space_group_crystal_system tetragonal
_space_group_IT_number 140
_space_group_name_Hall '-I 4 2c'
_space_group_name_H-M_alt 'I 4/m c m'
_audit_update_record
;
2021-12-19 deposited with the CCDC.	2022-01-19 downloaded from the CCDC.
;
_cell_angle_alpha 90
_cell_angle_beta 90
_cell_angle_gamma 90
_cell_formula_units_Z 4
_cell_length_a 4.3015(1)
_cell_length_b 4.3015(1)
_cell_length_c 4.9827(2)
_cell_measurement_temperature 297
_cell_volume 92.194(5)
_computing_cell_refinement 'RIETAN-FP (Izumi and Momma, 2007)'
_computing_molecular_graphics 'VESTA (Momma and Izumi, 2008)'
_computing_structure_refinement 'RIETAN-FP (Izumi and Momma, 2007)'
_diffrn_ambient_temperature 297
_diffrn_detector 'CCD plate'
_diffrn_detector_type ADSC
_diffrn_measurement_device_type 'AichiSR BL2S1'
_diffrn_radiation_type Synchrotron
_diffrn_radiation_wavelength 0.749570
_diffrn_source 'Synchrotron radiation'
_diffrn_source_type 'AichiSR BL2S1'
_exptl_crystal_density_diffrn 5.6883
_exptl_crystal_density_method 'not measured'
_exptl_crystal_description 'indefinite shape'
_exptl_crystal_F_000 148.00
_pd_block_id 2021-09-16_phase_1
_pd_calc_method 'Rietveld Refinement'
_pd_char_colour black
_pd_instr_location ' ?'
_pd_meas_2theta_range_inc 0.0100
_pd_meas_2theta_range_max 52.9900
_pd_meas_2theta_range_min 1.0000
_pd_meas_number_of_points 5200
_pd_meas_scan_method step
_pd_proc_2theta_range_inc 0.0100
_pd_proc_2theta_range_max 52.9900
_pd_proc_2theta_range_min 13.2100
_pd_proc_ls_background_function 'Legendre polynomials'
_pd_proc_ls_pref_orient_corr ' ?'
_pd_proc_ls_profile_function 'split pseudo-Voigt function'
_pd_proc_ls_prof_R_factor 0.00855
_pd_proc_ls_prof_wR_expected 0.03392
_pd_proc_ls_prof_wR_factor 0.01211
_pd_spec_mounting ' ?'
_pd_spec_mount_mode transmission
_pd_spec_shape irregular
_refine_diff_density_max 0.0
_refine_diff_density_min 0.0
_refine_ls_extinction_method none
_refine_ls_goodness_of_fit_all 0.3570
_refine_ls_matrix_type full
_refine_ls_number_constraints 1
_refine_ls_number_parameters 53
_refine_ls_number_restraints 0
_refine_ls_R_factor_all 0.00315
_refine_ls_R_Fsqd_factor 0.00161
_refine_ls_R_I_factor 0.00561
_refine_ls_shift/su_max 0.0
_refine_ls_weighting_details 1/<i>y</i>~i~
_refine_ls_weighting_scheme sigma
_cod_data_source_file d1dt04310b2.cif
_cod_data_source_block phase_1
_cod_original_cell_volume 92.195(5)
_cod_database_code 7709408

loop_
_space_group_symop_id
_space_group_symop_operation_xyz
1 x,y,z
2 -x,-y,z
3 -y,x,z
4 y,-x,z
5 -x,y,-z+1/2
6 x,-y,-z+1/2
7 y,x,-z+1/2
8 -y,-x,-z+1/2
9 -x,-y,-z
10 x,y,-z
11 y,-x,-z
12 -y,x,-z
13 x,-y,z+1/2
14 -x,y,z+1/2
15 -y,-x,z+1/2
16 y,x,z+1/2
17 x+1/2,y+1/2,z+1/2
18 -x+1/2,-y+1/2,z+1/2
19 -y+1/2,x+1/2,z+1/2
20 y+1/2,-x+1/2,z+1/2
21 -x+1/2,y+1/2,-z
22 x+1/2,-y+1/2,-z
23 y+1/2,x+1/2,-z
24 -y+1/2,-x+1/2,-z
25 -x+1/2,-y+1/2,-z+1/2
26 x+1/2,y+1/2,-z+1/2
27 y+1/2,-x+1/2,-z+1/2
28 -y+1/2,x+1/2,-z+1/2
29 x+1/2,-y+1/2,z
30 -x+1/2,y+1/2,z
31 -y+1/2,-x+1/2,z
32 y+1/2,x+1/2,z

loop_
_atom_site_label
_atom_site_fract_x
_atom_site_fract_y
_atom_site_fract_z
_atom_site_occupancy
_atom_site_symmetry_multiplicity
_atom_site_Wyckoff_symbol
_atom_site_adp_type
_atom_site_U_iso_or_equiv
_atom_site_type_symbol
V1@1 0 0 0.25 1 4 a Uiso 0.0039(5) V
N1@1 0.1151(3) 0.6151(3) 0.5 1 8 h Uiso 0.01267 N

loop_
_atom_type_symbol
_atom_type_description
_atom_type_scat_dispersion_real
_atom_type_scat_dispersion_imag
_atom_type_scat_source
N N 0.0026 0.0037 'International Tables for Crystallography, Vol. C'
V V 0.2791 0.6011 'International Tables for Crystallography, Vol. C'
Re Re -2.0627 7.7605 'International Tables for Crystallography, Vol. C'

loop_
_geom_angle_atom_site_label_1
_geom_angle_atom_site_label_2
_geom_angle_atom_site_label_3
_geom_angle
_geom_angle_site_symmetry_1
_geom_angle_site_symmetry_2
_geom_angle_site_symmetry_3
_geom_angle_publ_flag
N1@1 V1@1 N1@1 134.68(8) 8_655 . 2_565 ?
N1@1 V1@1 N1@1 70.01(1) 8_655 . 6_565 ?
N1@1 V1@1 N1@1 153.13(7) 8_655 . 4_455 ?
N1@1 V1@1 N1@1 108.43(2) 8_655 . 7_455 ?
N1@1 V1@1 N1@1 88.90(3) 8_655 . 1_545 ?
N1@1 V1@1 N1@1 70.01(1) 8_655 . 5_545 ?
N1@1 V1@1 N1@1 77.99(6) 8_655 . 3_655 ?
N1@1 V1@1 V1@1 54.22(1) 8_655 . 9_555 ?
N1@1 V1@1 V1@1 125.78(1) 8_655 . 9_556 ?
N1@1 V1@1 N1@1 108.85(2) 8_655 . 1_555 ?
N1@1 V1@1 N1@1 99.67(2) 8_655 . 2_555 ?
N1@1 V1@1 N1@1 167.88(3) 8_655 . 3_555 ?
N1@1 V1@1 N1@1 60.888(4) 8_655 . 4_555 ?
N1@1 V1@1 N1@1 95.25(4) 8_655 . 5_555 ?
N1@1 V1@1 N1@1 54.37(5) 8_655 . 6_555 ?
N1@1 V1@1 N1@1 25.83(6) 8_655 . 7_555 ?
N1@1 V1@1 N1@1 114.14(3) 8_655 . 8_555 ?
N1@1 V1@1 V1@1 67.34(4) 8_655 . 25_555 ?
N1@1 V1@1 V1@1 135.55(2) 8_655 . 25_455 ?
N1@1 V1@1 V1@1 44.45(2) 8_655 . 25_545 ?
N1@1 V1@1 V1@1 112.66(4) 8_655 . 25_445 ?
N1@1 V1@1 N1@1 77.99(6) 2_565 . 6_565 ?
N1@1 V1@1 N1@1 70.01(1) 2_565 . 4_455 ?
N1@1 V1@1 N1@1 88.90(3) 2_565 . 7_455 ?
N1@1 V1@1 N1@1 108.43(2) 2_565 . 1_545 ?
N1@1 V1@1 N1@1 153.13(7) 2_565 . 5_545 ?
N1@1 V1@1 N1@1 70.01(1) 2_565 . 3_655 ?
N1@1 V1@1 V1@1 125.79(1) 2_565 . 9_555 ?
N1@1 V1@1 V1@1 54.22(1) 2_565 . 9_556 ?
N1@1 V1@1 N1@1 25.83(6) 2_565 . 1_555 ?
N1@1 V1@1 N1@1 114.14(3) 2_565 . 2_555 ?
N1@1 V1@1 N1@1 54.37(5) 2_565 . 3_555 ?
N1@1 V1@1 N1@1 95.25(4) 2_565 . 4_555 ?
N1@1 V1@1 N1@1 60.888(4) 2_565 . 5_555 ?
N1@1 V1@1 N1@1 167.88(3) 2_565 . 6_555 ?
N1@1 V1@1 N1@1 108.85(2) 2_565 . 7_555 ?
N1@1 V1@1 N1@1 99.67(2) 2_565 . 8_555 ?
N1@1 V1@1 V1@1 67.34(4) 2_565 . 25_555 ?
N1@1 V1@1 V1@1 44.45(2) 2_565 . 25_455 ?
N1@1 V1@1 V1@1 135.55(2) 2_565 . 25_545 ?
N1@1 V1@1 V1@1 112.66(4) 2_565 . 25_445 ?
N1@1 V1@1 N1@1 134.68(8) 6_565 . 4_455 ?
N1@1 V1@1 N1@1 70.01(1) 6_565 . 7_455 ?
N1@1 V1@1 N1@1 153.13(7) 6_565 . 1_545 ?
N1@1 V1@1 N1@1 108.43(2) 6_565 . 5_545 ?
N1@1 V1@1 N1@1 88.90(3) 6_565 . 3_655 ?
N1@1 V1@1 V1@1 54.22(1) 6_565 . 9_555 ?
N1@1 V1@1 V1@1 125.78(1) 6_565 . 9_556 ?
N1@1 V1@1 N1@1 60.888(4) 6_565 . 1_555 ?
N1@1 V1@1 N1@1 167.88(3) 6_565 . 2_555 ?
N1@1 V1@1 N1@1 108.85(2) 6_565 . 3_555 ?
N1@1 V1@1 N1@1 99.67(2) 6_565 . 4_555 ?
N1@1 V1@1 N1@1 25.83(6) 6_565 . 5_555 ?
N1@1 V1@1 N1@1 114.14(3) 6_565 . 6_555 ?
N1@1 V1@1 N1@1 54.37(5) 6_565 . 7_555 ?
N1@1 V1@1 N1@1 95.25(4) 6_565 . 8_555 ?
N1@1 V1@1 V1@1 44.45(2) 6_565 . 25_555 ?
N1@1 V1@1 V1@1 67.34(4) 6_565 . 25_455 ?
N1@1 V1@1 V1@1 112.66(4) 6_565 . 25_545 ?
N1@1 V1@1 V1@1 135.55(2) 6_565 . 25_445 ?
N1@1 V1@1 N1@1 77.99(6) 4_455 . 7_455 ?
N1@1 V1@1 N1@1 70.01(1) 4_455 . 1_545 ?
N1@1 V1@1 N1@1 88.90(3) 4_455 . 5_545 ?
N1@1 V1@1 N1@1 108.43(2) 4_455 . 3_655 ?
N1@1 V1@1 V1@1 125.78(1) 4_455 . 9_555 ?
N1@1 V1@1 V1@1 54.22(1) 4_455 . 9_556 ?
N1@1 V1@1 N1@1 95.25(4) 4_455 . 1_555 ?
N1@1 V1@1 N1@1 54.37(5) 4_455 . 2_555 ?
N1@1 V1@1 N1@1 25.83(6) 4_455 . 3_555 ?
N1@1 V1@1 N1@1 114.14(3) 4_455 . 4_555 ?
N1@1 V1@1 N1@1 108.85(2) 4_455 . 5_555 ?
N1@1 V1@1 N1@1 99.67(2) 4_455 . 6_555 ?
N1@1 V1@1 N1@1 167.88(3) 4_455 . 7_555 ?
N1@1 V1@1 N1@1 60.888(4) 4_455 . 8_555 ?
N1@1 V1@1 V1@1 135.55(2) 4_455 . 25_555 ?
N1@1 V1@1 V1@1 67.34(4) 4_455 . 25_455 ?
N1@1 V1@1 V1@1 112.66(4) 4_455 . 25_545 ?
N1@1 V1@1 V1@1 44.45(2) 4_455 . 25_445 ?
N1@1 V1@1 N1@1 134.68(8) 7_455 . 1_545 ?
N1@1 V1@1 N1@1 70.01(1) 7_455 . 5_545 ?
N1@1 V1@1 N1@1 153.13(7) 7_455 . 3_655 ?
N1@1 V1@1 V1@1 54.22(1) 7_455 . 9_555 ?
N1@1 V1@1 V1@1 125.79(1) 7_455 . 9_556 ?
N1@1 V1@1 N1@1 99.67(2) 7_455 . 1_555 ?
N1@1 V1@1 N1@1 108.85(2) 7_455 . 2_555 ?
N1@1 V1@1 N1@1 60.888(4) 7_455 . 3_555 ?
N1@1 V1@1 N1@1 167.88(3) 7_455 . 4_555 ?
N1@1 V1@1 N1@1 54.37(5) 7_455 . 5_555 ?
N1@1 V1@1 N1@1 95.25(4) 7_455 . 6_555 ?
N1@1 V1@1 N1@1 114.14(3) 7_455 . 7_555 ?
N1@1 V1@1 N1@1 25.83(6) 7_455 . 8_555 ?
N1@1 V1@1 V1@1 112.66(4) 7_455 . 25_555 ?
N1@1 V1@1 V1@1 44.45(2) 7_455 . 25_455 ?
N1@1 V1@1 V1@1 135.55(2) 7_455 . 25_545 ?
N1@1 V1@1 V1@1 67.34(4) 7_455 . 25_445 ?
N1@1 V1@1 N1@1 77.99(6) 1_545 . 5_545 ?
N1@1 V1@1 N1@1 70.01(1) 1_545 . 3_655 ?
N1@1 V1@1 V1@1 125.78(1) 1_545 . 9_555 ?
N1@1 V1@1 V1@1 54.22(1) 1_545 . 9_556 ?
N1@1 V1@1 N1@1 114.14(3) 1_545 . 1_555 ?
N1@1 V1@1 N1@1 25.83(6) 1_545 . 2_555 ?
N1@1 V1@1 N1@1 95.25(4) 1_545 . 3_555 ?
N1@1 V1@1 N1@1 54.37(5) 1_545 . 4_555 ?
N1@1 V1@1 N1@1 167.88(3) 1_545 . 5_555 ?
N1@1 V1@1 N1@1 60.888(4) 1_545 . 6_555 ?
N1@1 V1@1 N1@1 99.67(2) 1_545 . 7_555 ?
N1@1 V1@1 N1@1 108.85(2) 1_545 . 8_555 ?
N1@1 V1@1 V1@1 112.66(4) 1_545 . 25_555 ?
N1@1 V1@1 V1@1 135.55(2) 1_545 . 25_455 ?
N1@1 V1@1 V1@1 44.45(2) 1_545 . 25_545 ?
N1@1 V1@1 V1@1 67.34(4) 1_545 . 25_445 ?
N1@1 V1@1 N1@1 134.68(8) 5_545 . 3_655 ?
N1@1 V1@1 V1@1 54.22(1) 5_545 . 9_555 ?
N1@1 V1@1 V1@1 125.79(1) 5_545 . 9_556 ?
N1@1 V1@1 N1@1 167.88(3) 5_545 . 1_555 ?
N1@1 V1@1 N1@1 60.888(4) 5_545 . 2_555 ?
N1@1 V1@1 N1@1 99.67(2) 5_545 . 3_555 ?
N1@1 V1@1 N1@1 108.85(2) 5_545 . 4_555 ?
N1@1 V1@1 N1@1 114.14(3) 5_545 . 5_555 ?
N1@1 V1@1 N1@1 25.83(6) 5_545 . 6_555 ?
N1@1 V1@1 N1@1 95.25(4) 5_545 . 7_555 ?
N1@1 V1@1 N1@1 54.37(5) 5_545 . 8_555 ?
N1@1 V1@1 V1@1 135.55(2) 5_545 . 25_555 ?
N1@1 V1@1 V1@1 112.66(4) 5_545 . 25_455 ?
N1@1 V1@1 V1@1 67.34(4) 5_545 . 25_545 ?
N1@1 V1@1 V1@1 44.45(2) 5_545 . 25_445 ?
N1@1 V1@1 V1@1 125.79(1) 3_655 . 9_555 ?
N1@1 V1@1 V1@1 54.22(1) 3_655 . 9_556 ?
N1@1 V1@1 N1@1 54.37(5) 3_655 . 1_555 ?
N1@1 V1@1 N1@1 95.25(4) 3_655 . 2_555 ?
N1@1 V1@1 N1@1 114.14(3) 3_655 . 3_555 ?
N1@1 V1@1 N1@1 25.83(6) 3_655 . 4_555 ?
N1@1 V1@1 N1@1 99.67(2) 3_655 . 5_555 ?
N1@1 V1@1 N1@1 108.85(2) 3_655 . 6_555 ?
N1@1 V1@1 N1@1 60.888(4) 3_655 . 7_555 ?
N1@1 V1@1 N1@1 167.88(3) 3_655 . 8_555 ?
N1@1 V1@1 V1@1 44.45(2) 3_655 . 25_555 ?
N1@1 V1@1 V1@1 112.66(4) 3_655 . 25_455 ?
N1@1 V1@1 V1@1 67.34(4) 3_655 . 25_545 ?
N1@1 V1@1 V1@1 135.55(2) 3_655 . 25_445 ?
V1@1 V1@1 V1@1 180 9_555 . 9_556 ?
V1@1 V1@1 N1@1 114.83(1) 9_555 . 1_555 ?
V1@1 V1@1 N1@1 114.83(1) 9_555 . 2_555 ?
V1@1 V1@1 N1@1 114.83(1) 9_555 . 3_555 ?
V1@1 V1@1 N1@1 114.83(1) 9_555 . 4_555 ?
V1@1 V1@1 N1@1 65.17(1) 9_555 . 5_555 ?
V1@1 V1@1 N1@1 65.17(1) 9_555 . 6_555 ?
V1@1 V1@1 N1@1 65.17(1) 9_555 . 7_555 ?
V1@1 V1@1 N1@1 65.17(1) 9_555 . 8_555 ?
V1@1 V1@1 V1@1 90 9_555 . 25_555 ?
V1@1 V1@1 V1@1 90 9_555 . 25_455 ?
V1@1 V1@1 V1@1 90 9_555 . 25_545 ?
V1@1 V1@1 V1@1 90 9_555 . 25_445 ?
V1@1 V1@1 N1@1 65.17(1) 9_556 . 1_555 ?
V1@1 V1@1 N1@1 65.17(1) 9_556 . 2_555 ?
V1@1 V1@1 N1@1 65.17(1) 9_556 . 3_555 ?
V1@1 V1@1 N1@1 65.17(1) 9_556 . 4_555 ?
V1@1 V1@1 N1@1 114.83(1) 9_556 . 5_555 ?
V1@1 V1@1 N1@1 114.83(1) 9_556 . 6_555 ?
V1@1 V1@1 N1@1 114.83(1) 9_556 . 7_555 ?
V1@1 V1@1 N1@1 114.83(1) 9_556 . 8_555 ?
V1@1 V1@1 V1@1 90 9_556 . 25_555 ?
V1@1 V1@1 V1@1 90 9_556 . 25_455 ?
V1@1 V1@1 V1@1 90 9_556 . 25_545 ?
V1@1 V1@1 V1@1 90 9_556 . 25_445 ?
N1@1 V1@1 N1@1 130.33(2) 1_555 . 2_555 ?
N1@1 V1@1 N1@1 79.840(9) 1_555 . 3_555 ?
N1@1 V1@1 N1@1 79.840(9) 1_555 . 4_555 ?
N1@1 V1@1 N1@1 53.737(6) 1_555 . 5_555 ?
N1@1 V1@1 N1@1 160.78(4) 1_555 . 6_555 ?
N1@1 V1@1 N1@1 83.03(4) 1_555 . 7_555 ?
N1@1 V1@1 N1@1 118.31(3) 1_555 . 8_555 ?
N1@1 V1@1 V1@1 41.51(2) 1_555 . 25_555 ?
N1@1 V1@1 V1@1 59.15(1) 1_555 . 25_455 ?
N1@1 V1@1 V1@1 120.85(1) 1_555 . 25_545 ?
N1@1 V1@1 V1@1 138.49(2) 1_555 . 25_445 ?
N1@1 V1@1 N1@1 79.840(9) 2_555 . 3_555 ?
N1@1 V1@1 N1@1 79.840(9) 2_555 . 4_555 ?
N1@1 V1@1 N1@1 160.78(4) 2_555 . 5_555 ?
N1@1 V1@1 N1@1 53.737(6) 2_555 . 6_555 ?
N1@1 V1@1 N1@1 118.31(3) 2_555 . 7_555 ?
N1@1 V1@1 N1@1 83.03(4) 2_555 . 8_555 ?
N1@1 V1@1 V1@1 138.49(2) 2_555 . 25_555 ?
N1@1 V1@1 V1@1 120.85(1) 2_555 . 25_455 ?
N1@1 V1@1 V1@1 59.15(1) 2_555 . 25_545 ?
N1@1 V1@1 V1@1 41.51(2) 2_555 . 25_445 ?
N1@1 V1@1 N1@1 130.33(2) 3_555 . 4_555 ?
N1@1 V1@1 N1@1 83.03(4) 3_555 . 5_555 ?
N1@1 V1@1 N1@1 118.31(3) 3_555 . 6_555 ?
N1@1 V1@1 N1@1 160.78(4) 3_555 . 7_555 ?
N1@1 V1@1 N1@1 53.737(6) 3_555 . 8_555 ?
N1@1 V1@1 V1@1 120.85(1) 3_555 . 25_555 ?
N1@1 V1@1 V1@1 41.51(2) 3_555 . 25_455 ?
N1@1 V1@1 V1@1 138.49(2) 3_555 . 25_545 ?
N1@1 V1@1 V1@1 59.15(1) 3_555 . 25_445 ?
N1@1 V1@1 N1@1 118.31(3) 4_555 . 5_555 ?
N1@1 V1@1 N1@1 83.03(4) 4_555 . 6_555 ?
N1@1 V1@1 N1@1 53.737(6) 4_555 . 7_555 ?
N1@1 V1@1 N1@1 160.78(4) 4_555 . 8_555 ?
N1@1 V1@1 V1@1 59.15(1) 4_555 . 25_555 ?
N1@1 V1@1 V1@1 138.49(2) 4_555 . 25_455 ?
N1@1 V1@1 V1@1 41.51(2) 4_555 . 25_545 ?
N1@1 V1@1 V1@1 120.85(1) 4_555 . 25_445 ?
N1@1 V1@1 N1@1 130.33(2) 5_555 . 6_555 ?
N1@1 V1@1 N1@1 79.840(9) 5_555 . 7_555 ?
N1@1 V1@1 N1@1 79.840(9) 5_555 . 8_555 ?
N1@1 V1@1 V1@1 59.15(1) 5_555 . 25_555 ?
N1@1 V1@1 V1@1 41.51(2) 5_555 . 25_455 ?
N1@1 V1@1 V1@1 138.49(2) 5_555 . 25_545 ?
N1@1 V1@1 V1@1 120.85(1) 5_555 . 25_445 ?
N1@1 V1@1 N1@1 79.840(9) 6_555 . 7_555 ?
N1@1 V1@1 N1@1 79.840(9) 6_555 . 8_555 ?
N1@1 V1@1 V1@1 120.85(1) 6_555 . 25_555 ?
N1@1 V1@1 V1@1 138.49(2) 6_555 . 25_455 ?
N1@1 V1@1 V1@1 41.51(2) 6_555 . 25_545 ?
N1@1 V1@1 V1@1 59.15(1) 6_555 . 25_445 ?
N1@1 V1@1 N1@1 130.33(2) 7_555 . 8_555 ?
N1@1 V1@1 V1@1 41.51(2) 7_555 . 25_555 ?
N1@1 V1@1 V1@1 120.85(1) 7_555 . 25_455 ?
N1@1 V1@1 V1@1 59.15(1) 7_555 . 25_545 ?
N1@1 V1@1 V1@1 138.49(2) 7_555 . 25_445 ?
N1@1 V1@1 V1@1 138.49(2) 8_555 . 25_555 ?
N1@1 V1@1 V1@1 59.15(1) 8_555 . 25_455 ?
N1@1 V1@1 V1@1 120.85(1) 8_555 . 25_545 ?
N1@1 V1@1 V1@1 41.51(2) 8_555 . 25_445 ?
V1@1 V1@1 V1@1 90 25_555 . 25_455 ?
V1@1 V1@1 V1@1 90 25_555 . 25_545 ?
V1@1 V1@1 V1@1 180 25_555 . 25_445 ?
V1@1 V1@1 V1@1 180 25_455 . 25_545 ?
V1@1 V1@1 V1@1 90 25_455 . 25_445 ?
V1@1 V1@1 V1@1 90 25_545 . 25_445 ?
N1@1 N1@1 V1@1 112.66(4) 2_565 . 17_555 ?
N1@1 N1@1 V1@1 112.66(4) 2_565 . 25_555 ?
N1@1 N1@1 V1@1 112.66(4) 2_565 . 1_565 ?
N1@1 N1@1 V1@1 112.66(4) 2_565 . 9_566 ?
N1@1 N1@1 N1@1 163.35(5) 2_565 . 3_665 ?
N1@1 N1@1 N1@1 73.35(5) 2_565 . 4_465 ?
N1@1 N1@1 N1@1 73.35(5) 2_565 . 3_655 ?
N1@1 N1@1 N1@1 163.35(5) 2_565 . 4_565 ?
N1@1 N1@1 N1@1 74.86(3) 2_565 . 5_556 ?
N1@1 N1@1 N1@1 74.86(3) 2_565 . 5_555 ?
N1@1 N1@1 N1@1 74.86(3) 2_565 . 6_565 ?
N1@1 N1@1 N1@1 74.86(3) 2_565 . 6_566 ?
N1@1 N1@1 V1@1 41.51(2) 2_565 . 1_555 ?
N1@1 N1@1 V1@1 41.51(2) 2_565 . 9_556 ?
N1@1 N1@1 V1@1 41.51(2) 2_565 . 17_455 ?
N1@1 N1@1 V1@1 41.51(2) 2_565 . 25_455 ?
N1@1 N1@1 N1@1 123.38(5) 2_565 . 8_665 ?
N1@1 N1@1 N1@1 123.38(5) 2_565 . 8_666 ?
V1@1 N1@1 V1@1 71.57(2) 17_555 . 25_555 ?
V1@1 N1@1 V1@1 134.68(8) 17_555 . 1_565 ?
V1@1 N1@1 V1@1 91.11(3) 17_555 . 9_566 ?
V1@1 N1@1 N1@1 80.52(8) 17_555 . 3_665 ?
V1@1 N1@1 N1@1 142.59(1) 17_555 . 4_465 ?
V1@1 N1@1 N1@1 54.997(6) 17_555 . 3_655 ?
V1@1 N1@1 N1@1 54.997(6) 17_555 . 4_565 ?
V1@1 N1@1 N1@1 75.14(3) 17_555 . 5_556 ?
V1@1 N1@1 N1@1 146.14(5) 17_555 . 5_555 ?
V1@1 N1@1 N1@1 117.23(3) 17_555 . 6_565 ?
V1@1 N1@1 N1@1 51.01(3) 17_555 . 6_566 ?
V1@1 N1@1 V1@1 99.67(2) 17_555 . 1_555 ?
V1@1 N1@1 V1@1 71.15(2) 17_555 . 9_556 ?
V1@1 N1@1 V1@1 114.14(3) 17_555 . 17_455 ?
V1@1 N1@1 V1@1 154.17(6) 17_555 . 25_455 ?
V1@1 N1@1 N1@1 106.04(7) 17_555 . 8_665 ?
V1@1 N1@1 N1@1 45.55(2) 17_555 . 8_666 ?
V1@1 N1@1 V1@1 91.11(3) 25_555 . 1_565 ?
V1@1 N1@1 V1@1 134.68(8) 25_555 . 9_566 ?
V1@1 N1@1 N1@1 80.52(8) 25_555 . 3_665 ?
V1@1 N1@1 N1@1 142.59(1) 25_555 . 4_465 ?
V1@1 N1@1 N1@1 54.997(6) 25_555 . 3_655 ?
V1@1 N1@1 N1@1 54.997(6) 25_555 . 4_565 ?
V1@1 N1@1 N1@1 146.14(5) 25_555 . 5_556 ?
V1@1 N1@1 N1@1 75.14(3) 25_555 . 5_555 ?
V1@1 N1@1 N1@1 51.01(3) 25_555 . 6_565 ?
V1@1 N1@1 N1@1 117.23(3) 25_555 . 6_566 ?
V1@1 N1@1 V1@1 71.15(2) 25_555 . 1_555 ?
V1@1 N1@1 V1@1 99.67(2) 25_555 . 9_556 ?
V1@1 N1@1 V1@1 154.17(6) 25_555 . 17_455 ?
V1@1 N1@1 V1@1 114.14(3) 25_555 . 25_455 ?
V1@1 N1@1 N1@1 45.55(2) 25_555 . 8_665 ?
V1@1 N1@1 N1@1 106.04(7) 25_555 . 8_666 ?
V1@1 N1@1 V1@1 71.57(2) 1_565 . 9_566 ?
V1@1 N1@1 N1@1 54.997(6) 1_565 . 3_665 ?
V1@1 N1@1 N1@1 54.997(6) 1_565 . 4_465 ?
V1@1 N1@1 N1@1 142.59(1) 1_565 . 3_655 ?
V1@1 N1@1 N1@1 80.52(8) 1_565 . 4_565 ?
V1@1 N1@1 N1@1 117.23(3) 1_565 . 5_556 ?
V1@1 N1@1 N1@1 51.01(3) 1_565 . 5_555 ?
V1@1 N1@1 N1@1 75.14(3) 1_565 . 6_565 ?
V1@1 N1@1 N1@1 146.14(5) 1_565 . 6_566 ?
V1@1 N1@1 V1@1 114.14(3) 1_565 . 1_555 ?
V1@1 N1@1 V1@1 154.17(6) 1_565 . 9_556 ?
V1@1 N1@1 V1@1 99.67(2) 1_565 . 17_455 ?
V1@1 N1@1 V1@1 71.15(2) 1_565 . 25_455 ?
V1@1 N1@1 N1@1 45.55(2) 1_565 . 8_665 ?
V1@1 N1@1 N1@1 106.04(7) 1_565 . 8_666 ?
V1@1 N1@1 N1@1 54.997(6) 9_566 . 3_665 ?
V1@1 N1@1 N1@1 54.997(6) 9_566 . 4_465 ?
V1@1 N1@1 N1@1 142.59(1) 9_566 . 3_655 ?
V1@1 N1@1 N1@1 80.52(8) 9_566 . 4_565 ?
V1@1 N1@1 N1@1 51.01(3) 9_566 . 5_556 ?
V1@1 N1@1 N1@1 117.23(3) 9_566 . 5_555 ?
V1@1 N1@1 N1@1 146.14(5) 9_566 . 6_565 ?
V1@1 N1@1 N1@1 75.14(3) 9_566 . 6_566 ?
V1@1 N1@1 V1@1 154.17(6) 9_566 . 1_555 ?
V1@1 N1@1 V1@1 114.14(3) 9_566 . 9_556 ?
V1@1 N1@1 V1@1 71.15(2) 9_566 . 17_455 ?
V1@1 N1@1 V1@1 99.67(2) 9_566 . 25_455 ?
V1@1 N1@1 N1@1 106.04(7) 9_566 . 8_665 ?
V1@1 N1@1 N1@1 45.55(2) 9_566 . 8_666 ?
N1@1 N1@1 N1@1 90 3_665 . 4_465 ?
N1@1 N1@1 N1@1 123.3(1) 3_665 . 3_655 ?
N1@1 N1@1 N1@1 33.3(1) 3_665 . 4_565 ?
N1@1 N1@1 N1@1 100.101(5) 3_665 . 5_556 ?
N1@1 N1@1 N1@1 100.101(5) 3_665 . 5_555 ?
N1@1 N1@1 N1@1 108.97(5) 3_665 . 6_565 ?
N1@1 N1@1 N1@1 108.97(5) 3_665 . 6_566 ?
N1@1 N1@1 V1@1 149.80(5) 3_665 . 1_555 ?
N1@1 N1@1 V1@1 149.80(5) 3_665 . 9_556 ?
N1@1 N1@1 V1@1 124.79(2) 3_665 . 17_455 ?
N1@1 N1@1 V1@1 124.79(2) 3_665 . 25_455 ?
N1@1 N1@1 N1@1 58.19(6) 3_665 . 8_665 ?
N1@1 N1@1 N1@1 58.19(6) 3_665 . 8_666 ?
N1@1 N1@1 N1@1 146.7(1) 4_465 . 3_655 ?
N1@1 N1@1 N1@1 123.3(1) 4_465 . 4_565 ?
N1@1 N1@1 N1@1 71.03(5) 4_465 . 5_556 ?
N1@1 N1@1 N1@1 71.03(5) 4_465 . 5_555 ?
N1@1 N1@1 N1@1 100.101(5) 4_465 . 6_565 ?
N1@1 N1@1 N1@1 100.101(5) 4_465 . 6_566 ?
N1@1 N1@1 V1@1 106.07(6) 4_465 . 1_555 ?
N1@1 N1@1 V1@1 106.07(6) 4_465 . 9_556 ?
N1@1 N1@1 V1@1 45.11(3) 4_465 . 17_455 ?
N1@1 N1@1 V1@1 45.11(3) 4_465 . 25_455 ?
N1@1 N1@1 N1@1 99.07(1) 4_465 . 8_665 ?
N1@1 N1@1 N1@1 99.07(1) 4_465 . 8_666 ?
N1@1 N1@1 N1@1 90 3_655 . 4_565 ?
N1@1 N1@1 N1@1 100.101(5) 3_655 . 5_556 ?
N1@1 N1@1 N1@1 100.101(5) 3_655 . 5_555 ?
N1@1 N1@1 N1@1 71.03(5) 3_655 . 6_565 ?
N1@1 N1@1 N1@1 71.03(5) 3_655 . 6_566 ?
N1@1 N1@1 V1@1 45.11(3) 3_655 . 1_555 ?
N1@1 N1@1 V1@1 45.11(3) 3_655 . 9_556 ?
N1@1 N1@1 V1@1 106.07(6) 3_655 . 17_455 ?
N1@1 N1@1 V1@1 106.07(6) 3_655 . 25_455 ?
N1@1 N1@1 N1@1 99.07(1) 3_655 . 8_665 ?
N1@1 N1@1 N1@1 99.07(1) 3_655 . 8_666 ?
N1@1 N1@1 N1@1 108.97(5) 4_565 . 5_556 ?
N1@1 N1@1 N1@1 108.97(5) 4_565 . 5_555 ?
N1@1 N1@1 N1@1 100.101(5) 4_565 . 6_565 ?
N1@1 N1@1 N1@1 100.101(5) 4_565 . 6_566 ?
N1@1 N1@1 V1@1 124.79(2) 4_565 . 1_555 ?
N1@1 N1@1 V1@1 124.79(2) 4_565 . 9_556 ?
N1@1 N1@1 V1@1 149.80(5) 4_565 . 17_455 ?
N1@1 N1@1 V1@1 149.80(5) 4_565 . 25_455 ?
N1@1 N1@1 N1@1 58.19(6) 4_565 . 8_665 ?
N1@1 N1@1 N1@1 58.19(6) 4_565 . 8_666 ?
N1@1 N1@1 N1@1 136.66(9) 5_556 . 5_555 ?
N1@1 N1@1 N1@1 149.73(6) 5_556 . 6_565 ?
N1@1 N1@1 N1@1 30.27(6) 5_556 . 6_566 ?
N1@1 N1@1 V1@1 109.19(3) 5_556 . 1_555 ?
N1@1 N1@1 V1@1 63.132(3) 5_556 . 9_556 ?
N1@1 N1@1 V1@1 43.97(3) 5_556 . 17_455 ?
N1@1 N1@1 V1@1 93.49(6) 5_556 . 25_455 ?
N1@1 N1@1 N1@1 156.88(5) 5_556 . 8_665 ?
N1@1 N1@1 N1@1 50.78(1) 5_556 . 8_666 ?
N1@1 N1@1 N1@1 30.27(6) 5_555 . 6_565 ?
N1@1 N1@1 N1@1 149.73(6) 5_555 . 6_566 ?
N1@1 N1@1 V1@1 63.132(3) 5_555 . 1_555 ?
N1@1 N1@1 V1@1 109.19(3) 5_555 . 9_556 ?
N1@1 N1@1 V1@1 93.49(6) 5_555 . 17_455 ?
N1@1 N1@1 V1@1 43.97(3) 5_555 . 25_455 ?
N1@1 N1@1 N1@1 50.78(1) 5_555 . 8_665 ?
N1@1 N1@1 N1@1 156.88(5) 5_555 . 8_666 ?
N1@1 N1@1 N1@1 136.66(9) 6_565 . 6_566 ?
N1@1 N1@1 V1@1 43.97(3) 6_565 . 1_555 ?
N1@1 N1@1 V1@1 93.49(6) 6_565 . 9_556 ?
N1@1 N1@1 V1@1 109.19(3) 6_565 . 17_455 ?
N1@1 N1@1 V1@1 63.132(3) 6_565 . 25_455 ?
N1@1 N1@1 N1@1 50.78(1) 6_565 . 8_665 ?
N1@1 N1@1 N1@1 156.88(5) 6_565 . 8_666 ?
N1@1 N1@1 V1@1 93.49(6) 6_566 . 1_555 ?
N1@1 N1@1 V1@1 43.97(3) 6_566 . 9_556 ?
N1@1 N1@1 V1@1 63.132(3) 6_566 . 17_455 ?
N1@1 N1@1 V1@1 109.19(3) 6_566 . 25_455 ?
N1@1 N1@1 N1@1 156.88(5) 6_566 . 8_665 ?
N1@1 N1@1 N1@1 50.78(1) 6_566 . 8_666 ?
V1@1 N1@1 V1@1 49.67(2) 1_555 . 9_556 ?
V1@1 N1@1 V1@1 83.03(4) 1_555 . 17_455 ?
V1@1 N1@1 V1@1 61.70(3) 1_555 . 25_455 ?
V1@1 N1@1 N1@1 93.51(3) 1_555 . 8_665 ?
V1@1 N1@1 N1@1 139.70(3) 1_555 . 8_666 ?
V1@1 N1@1 V1@1 61.70(3) 9_556 . 17_455 ?
V1@1 N1@1 V1@1 83.03(4) 9_556 . 25_455 ?
V1@1 N1@1 N1@1 139.70(3) 9_556 . 8_665 ?
V1@1 N1@1 N1@1 93.51(3) 9_556 . 8_666 ?
V1@1 N1@1 V1@1 49.67(2) 17_455 . 25_455 ?
V1@1 N1@1 N1@1 139.70(3) 17_455 . 8_665 ?
V1@1 N1@1 N1@1 93.51(3) 17_455 . 8_666 ?
V1@1 N1@1 N1@1 93.51(3) 25_455 . 8_665 ?
V1@1 N1@1 N1@1 139.70(3) 25_455 . 8_666 ?
N1@1 N1@1 N1@1 113.2(1) 8_665 . 8_666 ?

loop_
_geom_bond_atom_site_label_1
_geom_bond_atom_site_label_2
_geom_bond_distance
_geom_bond_site_symmetry_1
_geom_bond_site_symmetry_2
_geom_bond_publ_flag
V1@1 N1@1 2.1303(6) . 8_655 ?
V1@1 N1@1 2.1303(6) . 2_565 ?
V1@1 N1@1 2.1303(6) . 6_565 ?
V1@1 N1@1 2.1303(6) . 4_455 ?
V1@1 N1@1 2.1303(6) . 7_455 ?
V1@1 N1@1 2.1303(6) . 1_545 ?
V1@1 N1@1 2.1303(6) . 5_545 ?
V1@1 N1@1 2.1303(6) . 3_655 ?
V1@1 V1@1 2.4914(1) . 9_555 ?
V1@1 V1@1 2.4914(1) . 9_556 ?
V1@1 N1@1 2.966(1) . 1_555 ?
V1@1 N1@1 2.966(1) . 2_555 ?
V1@1 N1@1 2.966(1) . 3_555 ?
V1@1 N1@1 2.966(1) . 4_555 ?
V1@1 N1@1 2.966(1) . 5_555 ?
V1@1 N1@1 2.966(1) . 6_555 ?
V1@1 N1@1 2.966(1) . 7_555 ?
V1@1 N1@1 2.966(1) . 8_555 ?
V1@1 V1@1 3.0416(1) . 25_555 ?
V1@1 V1@1 3.0416(1) . 25_455 ?
V1@1 V1@1 3.0416(1) . 25_545 ?
V1@1 V1@1 3.0416(1) . 25_445 ?
N1@1 N1@1 1.400(3) . 2_565 ?
N1@1 V1@1 2.1303(6) . 17_555 ?
N1@1 V1@1 2.1303(6) . 25_555 ?
N1@1 V1@1 2.1303(6) . 1_565 ?
N1@1 V1@1 2.1303(6) . 9_566 ?
N1@1 N1@1 2.444(1) . 3_665 ?
N1@1 N1@1 2.444(1) . 4_465 ?
N1@1 N1@1 2.444(1) . 3_655 ?
N1@1 N1@1 2.444(1) . 4_565 ?
N1@1 N1@1 2.6809(9) . 5_556 ?
N1@1 N1@1 2.6809(9) . 5_555 ?
N1@1 N1@1 2.6809(9) . 6_565 ?
N1@1 N1@1 2.6809(9) . 6_566 ?
N1@1 V1@1 2.966(1) . 1_555 ?
N1@1 V1@1 2.966(1) . 9_556 ?
N1@1 V1@1 2.966(1) . 17_455 ?
N1@1 V1@1 2.966(1) . 25_455 ?
N1@1 N1@1 2.984(2) . 8_665 ?
N1@1 N1@1 2.984(2) . 8_666 ?
